data_1505460
loop_
_publ_author_name
'Sessions, E. Hampton'
'O'Connor, Jr, Roger T'
'Jacobi, Peter A.'

_publ_section_title
;
 Furanosteroid studies. Stereoselective synthesis of the A,B,E-ring core
 of wortmannin.
;
_journal_issue 17
_journal_name_full 'Organic letters'
_journal_page_first 3221
_journal_page_last 3224
_journal_paper_doi 10.1021/ol071158s
_journal_volume 9
_journal_year 2007
_chemical_formula_moiety 'C18 H14 O6'
_chemical_formula_sum 'C18 H14 O6'
_chemical_formula_weight 326.29
_chemical_name_common 07078a
_chemical_name_systematic
; 
 ? 
;
_space_group_IT_number 14
_symmetry_cell_setting monoclinic
_symmetry_space_group_name_Hall '-P 2yn'
_symmetry_space_group_name_H-M 'P 1 21/n 1'
_atom_sites_solution_hydrogens geom
_atom_sites_solution_primary direct
_atom_sites_solution_secondary difmap
_audit_creation_method SHELXL-97
_cell_angle_alpha 90.00
_cell_angle_beta 101.738(1)
_cell_angle_gamma 90.00
_cell_formula_units_Z 4
_cell_length_a 10.5085(8)
_cell_length_b 13.2808(10)
_cell_length_c 11.0909(9)
_cell_measurement_reflns_used 2984
_cell_measurement_temperature 173(2)
_cell_measurement_theta_max 27.07
_cell_measurement_theta_min 2.42
_cell_volume 1515.5(2)
_computing_cell_refinement 'Bruker SMART'
_computing_data_collection 'Bruker SMART'
_computing_data_reduction 'Bruker SAINT'
_computing_molecular_graphics 'Bruker SHELXTL'
_computing_publication_material 'Bruker SHELXTL'
_computing_structure_refinement 'Bruker SHELXTL'
_computing_structure_solution 'Bruker SHELXTL'
_diffrn_ambient_temperature 173(2)
_diffrn_measured_fraction_theta_full 0.998
_diffrn_measured_fraction_theta_max 0.998
_diffrn_measurement_device_type 'CCD area detector'
_diffrn_measurement_method 'phi and omega scans'
_diffrn_radiation_monochromator graphite
_diffrn_radiation_source 'sealed tube'
_diffrn_radiation_type MoK\a
_diffrn_radiation_wavelength 0.71073
_diffrn_reflns_av_R_equivalents 0.0275
_diffrn_reflns_av_sigmaI/netI 0.0183
_diffrn_reflns_limit_h_max 13
_diffrn_reflns_limit_h_min -13
_diffrn_reflns_limit_k_max 16
_diffrn_reflns_limit_k_min 0
_diffrn_reflns_limit_l_max 14
_diffrn_reflns_limit_l_min 0
_diffrn_reflns_number 17535
_diffrn_reflns_theta_full 27.12
_diffrn_reflns_theta_max 27.12
_diffrn_reflns_theta_min 2.42
_exptl_absorpt_coefficient_mu 0.108
_exptl_absorpt_correction_T_max 0.9839
_exptl_absorpt_correction_T_min 0.9528
_exptl_absorpt_correction_type multi-scan
_exptl_absorpt_process_details 'SADABS (Sheldrick, 2003)'
_exptl_crystal_colour Colorless
_exptl_crystal_density_diffrn 1.430
_exptl_crystal_density_method 'not measured'
_exptl_crystal_description Block
_exptl_crystal_F_000 680
_exptl_crystal_size_max 0.45
_exptl_crystal_size_mid 0.38
_exptl_crystal_size_min 0.15
_refine_diff_density_max 0.313
_refine_diff_density_min -0.181
_refine_diff_density_rms 0.038
_refine_ls_extinction_method none
_refine_ls_goodness_of_fit_ref 1.120
_refine_ls_hydrogen_treatment constr
_refine_ls_matrix_type full
_refine_ls_number_parameters 219
_refine_ls_number_reflns 3342
_refine_ls_number_restraints 0
_refine_ls_restrained_S_all 1.120
_refine_ls_R_factor_all 0.0475
_refine_ls_R_factor_gt 0.0380
_refine_ls_shift/su_max 0.001
_refine_ls_shift/su_mean 0.000
_refine_ls_structure_factor_coef Fsqd
_refine_ls_weighting_details 'calc w=1/[\s^2^(Fo^2^)+(0.0552P)^2^+0.3247P] where P=(Fo^2^+2Fc^2^)/3'
_refine_ls_weighting_scheme calc
_refine_ls_wR_factor_gt 0.1050
_refine_ls_wR_factor_ref 0.1099
_reflns_number_gt 2700
_reflns_number_total 3342
_reflns_threshold_expression >2sigma(I)
_cod_data_source_file ol071158s-file001.cif
_cod_data_source_block 07078a
_cod_depositor_comments
;
The following automatic conversions were performed:

'_symmetry_cell_setting' value 'Monoclinic' changed to 'monoclinic'
according to /home/saulius/struct/CIF-dictionaries/cif_core.dic
dictionary named 'cif_core.dic' version 2.4.1 from
2010-06-29.

'_exptl_absorpt_correction_type' value 'Multi-scan'
changed to 'multi-scan' according to
/home/saulius/struct/CIF-dictionaries/cif_core.dic dictionary named
'cif_core.dic' version 2.4.1 from 2010-06-29.

Automatic conversion script
Id: cif_fix_values 1715 2011-07-08 13:25:40Z adriana 
;
_cod_original_sg_symbol_H-M 'P2(1)/n  '
_cod_database_code 1505460

loop_
_symmetry_equiv_pos_as_xyz
'x, y, z'
'-x+1/2, y+1/2, -z+1/2'
'-x, -y, -z'
'x-1/2, -y-1/2, z-1/2'

loop_
_atom_site_label
_atom_site_type_symbol
_atom_site_fract_x
_atom_site_fract_y
_atom_site_fract_z
_atom_site_U_iso_or_equiv
_atom_site_adp_type
_atom_site_occupancy
_atom_site_symmetry_multiplicity
_atom_site_calc_flag
_atom_site_refinement_flags
C1 C 0.38836(12) 0.21841(10) 0.42269(11) 0.0262(3) Uani 1 1 d .
H1A H 0.4323 0.1630 0.3857 0.031 Uiso 1 1 calc R
O2 O 0.37408(9) 0.18781(7) 0.54435(8) 0.0330(2) Uani 1 1 d .
O3 O 0.32911(11) 0.23563(10) 0.72253(9) 0.0525(3) Uani 1 1 d .
C3 C 0.30868(13) 0.24677(12) 0.61303(12) 0.0355(3) Uani 1 1 d .
C4 C 0.21417(13) 0.31543(11) 0.53934(12) 0.0338(3) Uani 1 1 d .
C5 C 0.19370(12) 0.31226(10) 0.40928(12) 0.0279(3) Uani 1 1 d .
C6 C 0.12117(13) 0.39208(10) 0.36507(13) 0.0323(3) Uani 1 1 d .
O7 O 0.03820(10) 0.50139(7) 0.20038(10) 0.0411(3) Uani 1 1 d .
C7 C 0.10178(12) 0.42665(9) 0.23956(13) 0.0299(3) Uani 1 1 d .
C8 C 0.17712(12) 0.36533(10) 0.16427(12) 0.0276(3) Uani 1 1 d .
C9 C 0.25155(12) 0.27965(9) 0.21004(11) 0.0258(3) Uani 1 1 d .
C10 C 0.25241(12) 0.23814(9) 0.33840(11) 0.0246(3) Uani 1 1 d .
C11 C 0.31817(13) 0.22823(11) 0.13234(12) 0.0330(3) Uani 1 1 d .
H11A H 0.3671 0.1699 0.1617 0.040 Uiso 1 1 calc R
C12 C 0.31416(15) 0.26068(12) 0.01342(13) 0.0400(3) Uani 1 1 d .
H12A H 0.3613 0.2255 -0.0379 0.048 Uiso 1 1 calc R
C13 C 0.24116(15) 0.34477(12) -0.03113(13) 0.0405(4) Uani 1 1 d .
H13A H 0.2378 0.3666 -0.1133 0.049 Uiso 1 1 calc R
C14 C 0.17364(14) 0.39669(11) 0.04301(13) 0.0351(3) Uani 1 1 d .
H14A H 0.1242 0.4543 0.0117 0.042 Uiso 1 1 calc R
C15 C 0.14645(15) 0.39734(13) 0.56551(14) 0.0435(4) Uani 1 1 d .
H15A H 0.1406 0.4180 0.6462 0.052 Uiso 1 1 calc R
C16 C 0.17215(13) 0.13935(10) 0.32527(13) 0.0329(3) Uani 1 1 d .
H16A H 0.0829 0.1534 0.2822 0.049 Uiso 1 1 calc R
H16B H 0.1713 0.1121 0.4072 0.049 Uiso 1 1 calc R
H16C H 0.2116 0.0902 0.2781 0.049 Uiso 1 1 calc R
C17 C 0.58931(17) 0.42199(13) 0.32713(17) 0.0514(4) Uani 1 1 d .
H17A H 0.6819 0.4136 0.3672 0.062 Uiso 1 1 calc R
H17B H 0.5520 0.4769 0.3695 0.062 Uiso 1 1 calc R
C18 C 0.5773(2) 0.44635(14) 0.19465(19) 0.0606(5) Uani 1 1 d .
H18A H 0.6228 0.5096 0.1865 0.091 Uiso 1 1 calc R
H18B H 0.4852 0.4535 0.1559 0.091 Uiso 1 1 calc R
H18C H 0.6158 0.3920 0.1541 0.091 Uiso 1 1 calc R
O19 O 0.49772(10) 0.36273(8) 0.52770(9) 0.0412(3) Uani 1 1 d .
C19 C 0.47524(12) 0.31173(10) 0.43637(12) 0.0288(3) Uani 1 1 d .
O20 O 0.51827(10) 0.32835(7) 0.33393(9) 0.0358(2) Uani 1 1 d .
O21 O 0.08862(10) 0.44544(8) 0.46077(10) 0.0438(3) Uani 1 1 d .

loop_
_atom_site_aniso_label
_atom_site_aniso_U_11
_atom_site_aniso_U_22
_atom_site_aniso_U_33
_atom_site_aniso_U_23
_atom_site_aniso_U_13
_atom_site_aniso_U_12
C1 0.0272(6) 0.0275(6) 0.0235(6) 0.0023(5) 0.0041(5) 0.0040(5)
O2 0.0341(5) 0.0369(5) 0.0268(5) 0.0086(4) 0.0032(4) 0.0053(4)
O3 0.0541(7) 0.0779(9) 0.0249(5) 0.0087(5) 0.0067(5) 0.0062(6)
C3 0.0336(7) 0.0470(8) 0.0260(7) 0.0032(6) 0.0068(5) -0.0009(6)
C4 0.0302(7) 0.0448(8) 0.0280(7) -0.0001(6) 0.0095(5) 0.0034(6)
C5 0.0242(6) 0.0325(7) 0.0272(6) 0.0012(5) 0.0056(5) 0.0016(5)
C6 0.0291(6) 0.0332(7) 0.0351(7) -0.0030(5) 0.0076(5) 0.0074(5)
O7 0.0383(6) 0.0265(5) 0.0534(7) 0.0060(4) -0.0023(5) 0.0066(4)
C7 0.0249(6) 0.0247(6) 0.0369(7) 0.0021(5) -0.0014(5) -0.0009(5)
C8 0.0252(6) 0.0271(6) 0.0278(6) 0.0028(5) -0.0008(5) -0.0046(5)
C9 0.0251(6) 0.0276(6) 0.0230(6) -0.0002(5) 0.0014(5) -0.0030(5)
C10 0.0247(6) 0.0244(6) 0.0238(6) 0.0018(5) 0.0032(5) 0.0024(5)
C11 0.0337(7) 0.0363(7) 0.0289(7) -0.0029(5) 0.0057(5) 0.0013(6)
C12 0.0399(8) 0.0523(9) 0.0284(7) -0.0067(6) 0.0083(6) -0.0063(7)
C13 0.0431(8) 0.0525(9) 0.0244(7) 0.0048(6) 0.0034(6) -0.0148(7)
C14 0.0345(7) 0.0351(7) 0.0313(7) 0.0085(6) -0.0040(5) -0.0086(6)
C15 0.0410(8) 0.0584(10) 0.0331(8) -0.0065(7) 0.0123(6) 0.0098(7)
C16 0.0335(7) 0.0287(7) 0.0346(7) 0.0045(5) 0.0026(5) -0.0027(5)
C17 0.0487(9) 0.0439(9) 0.0594(11) 0.0094(8) 0.0059(8) -0.0176(7)
C18 0.0679(12) 0.0482(10) 0.0742(13) 0.0199(9) 0.0344(10) 0.0044(9)
O19 0.0450(6) 0.0412(6) 0.0363(6) -0.0092(4) 0.0052(4) -0.0048(5)
C19 0.0250(6) 0.0299(7) 0.0297(7) 0.0006(5) 0.0013(5) 0.0048(5)
O20 0.0388(5) 0.0350(5) 0.0344(5) -0.0002(4) 0.0092(4) -0.0078(4)
O21 0.0430(6) 0.0490(6) 0.0411(6) -0.0047(5) 0.0124(5) 0.0179(5)

loop_
_atom_type_symbol
_atom_type_description
_atom_type_scat_dispersion_real
_atom_type_scat_dispersion_imag
_atom_type_scat_source
C C 0.0033 0.0016 'International Tables Vol C Tables 4.2.6.8 and 6.1.1.4'
H H 0.0000 0.0000 'International Tables Vol C Tables 4.2.6.8 and 6.1.1.4'
O O 0.0106 0.0060 'International Tables Vol C Tables 4.2.6.8 and 6.1.1.4'

loop_
_geom_angle_atom_site_label_1
_geom_angle_atom_site_label_2
_geom_angle_atom_site_label_3
_geom_angle
O2 C1 C19 107.97(10)
O2 C1 C10 110.47(10)
C19 C1 C10 112.24(10)
O2 C1 H1A 108.7
C19 C1 H1A 108.7
C10 C1 H1A 108.7
C3 O2 C1 121.13(10)
O3 C3 O2 119.06(13)
O3 C3 C4 127.03(14)
O2 C3 C4 113.85(11)
C15 C4 C5 105.25(12)
C15 C4 C3 134.46(13)
C5 C4 C3 119.63(12)
C6 C5 C4 107.87(12)
C6 C5 C10 127.10(12)
C4 C5 C10 124.84(12)
C5 C6 O21 109.72(12)
C5 C6 C7 124.35(12)
O21 C6 C7 124.95(12)
O7 C7 C6 124.09(13)
O7 C7 C8 123.56(13)
C6 C7 C8 112.18(11)
C14 C8 C9 119.20(13)
C14 C8 C7 117.30(12)
C9 C8 C7 123.50(11)
C11 C9 C8 118.85(12)
C11 C9 C10 119.44(11)
C8 C9 C10 121.56(11)
C5 C10 C9 109.48(10)
C5 C10 C16 109.70(10)
C9 C10 C16 108.57(10)
C5 C10 C1 102.96(10)
C9 C10 C1 116.76(10)
C16 C10 C1 109.15(10)
C12 C11 C9 121.07(13)
C12 C11 H11A 119.5
C9 C11 H11A 119.5
C11 C12 C13 119.93(14)
C11 C12 H12A 120.0
C13 C12 H12A 120.0
C14 C13 C12 120.36(13)
C14 C13 H13A 119.8
C12 C13 H13A 119.8
C13 C14 C8 120.59(13)
C13 C14 H14A 119.7
C8 C14 H14A 119.7
O21 C15 C4 110.84(12)
O21 C15 H15A 124.6
C4 C15 H15A 124.6
C10 C16 H16A 109.5
C10 C16 H16B 109.5
H16A C16 H16B 109.5
C10 C16 H16C 109.5
H16A C16 H16C 109.5
H16B C16 H16C 109.5
O20 C17 C18 107.16(14)
O20 C17 H17A 110.3
C18 C17 H17A 110.3
O20 C17 H17B 110.3
C18 C17 H17B 110.3
H17A C17 H17B 108.5
C17 C18 H18A 109.5
C17 C18 H18B 109.5
H18A C18 H18B 109.5
C17 C18 H18C 109.5
H18A C18 H18C 109.5
H18B C18 H18C 109.5
O19 C19 O20 125.92(13)
O19 C19 C1 123.50(12)
O20 C19 C1 110.57(11)
C19 O20 C17 116.98(12)
C15 O21 C6 106.25(11)

loop_
_geom_bond_atom_site_label_1
_geom_bond_atom_site_label_2
_geom_bond_distance
C1 O2 1.4460(15)
C1 C19 1.5285(18)
C1 C10 1.5621(16)
C1 H1A 1.0000
O2 C3 1.3706(17)
O3 C3 1.1987(17)
C3 C4 1.4681(19)
C4 C15 1.363(2)
C4 C5 1.4150(18)
C5 C6 1.3391(18)
C5 C10 1.4714(17)
C6 O21 1.3760(16)
C6 C7 1.4403(19)
O7 C7 1.2258(15)
C7 C8 1.5021(19)
C8 C14 1.4013(18)
C8 C9 1.4151(18)
C9 C11 1.3945(18)
C9 C10 1.5250(17)
C10 C16 1.5504(18)
C11 C12 1.380(2)
C11 H11A 0.9500
C12 C13 1.388(2)
C12 H12A 0.9500
C13 C14 1.376(2)
C13 H13A 0.9500
C14 H14A 0.9500
C15 O21 1.3563(19)
C15 H15A 0.9500
C16 H16A 0.9800
C16 H16B 0.9800
C16 H16C 0.9800
C17 O20 1.4604(18)
C17 C18 1.484(2)
C17 H17A 0.9900
C17 H17B 0.9900
C18 H18A 0.9800
C18 H18B 0.9800
C18 H18C 0.9800
O19 C19 1.2014(16)
C19 O20 1.3240(16)

loop_
_geom_torsion_atom_site_label_1
_geom_torsion_atom_site_label_2
_geom_torsion_atom_site_label_3
_geom_torsion_atom_site_label_4
_geom_torsion
C19 C1 O2 C3 66.78(14)
C10 C1 O2 C3 -56.30(15)
C1 O2 C3 O3 -158.85(13)
C1 O2 C3 C4 23.82(17)
O3 C3 C4 C15 16.9(3)
O2 C3 C4 C15 -166.06(16)
O3 C3 C4 C5 -173.98(15)
O2 C3 C4 C5 3.09(19)
C15 C4 C5 C6 2.29(16)
C3 C4 C5 C6 -169.70(13)
C15 C4 C5 C10 177.60(13)
C3 C4 C5 C10 5.6(2)
C4 C5 C6 O21 -2.44(16)
C10 C5 C6 O21 -177.61(12)
C4 C5 C6 C7 166.74(13)
C10 C5 C6 C7 -8.4(2)
C5 C6 C7 O7 -177.90(13)
O21 C6 C7 O7 -10.4(2)
C5 C6 C7 C8 -2.42(19)
O21 C6 C7 C8 165.13(12)
O7 C7 C8 C14 0.21(18)
C6 C7 C8 C14 -175.30(11)
O7 C7 C8 C9 179.33(12)
C6 C7 C8 C9 3.82(17)
C14 C8 C9 C11 -0.72(18)
C7 C8 C9 C11 -179.83(11)
C14 C8 C9 C10 -176.17(11)
C7 C8 C9 C10 4.72(18)
C6 C5 C10 C9 15.65(18)
C4 C5 C10 C9 -158.75(12)
C6 C5 C10 C16 -103.39(15)
C4 C5 C10 C16 82.21(15)
C6 C5 C10 C1 140.51(13)
C4 C5 C10 C1 -33.89(16)
C11 C9 C10 C5 171.35(11)
C8 C9 C10 C5 -13.22(16)
C11 C9 C10 C16 -68.91(14)
C8 C9 C10 C16 106.51(13)
C11 C9 C10 C1 54.94(16)
C8 C9 C10 C1 -129.63(12)
O2 C1 C10 C5 55.02(12)
C19 C1 C10 C5 -65.54(13)
O2 C1 C10 C9 174.97(10)
C19 C1 C10 C9 54.41(14)
O2 C1 C10 C16 -61.48(13)
C19 C1 C10 C16 177.97(10)
C8 C9 C11 C12 1.1(2)
C10 C9 C11 C12 176.69(12)
C9 C11 C12 C13 -1.1(2)
C11 C12 C13 C14 0.6(2)
C12 C13 C14 C8 -0.2(2)
C9 C8 C14 C13 0.28(19)
C7 C8 C14 C13 179.44(12)
C5 C4 C15 O21 -1.33(17)
C3 C4 C15 O21 168.91(15)
O2 C1 C19 O19 -16.96(16)
C10 C1 C19 O19 105.03(14)
O2 C1 C19 O20 164.36(10)
C10 C1 C19 O20 -73.65(13)
O19 C19 O20 C17 -6.1(2)
C1 C19 O20 C17 172.56(11)
C18 C17 O20 C19 -155.77(14)
C4 C15 O21 C6 -0.10(17)
C5 C6 O21 C15 1.61(16)
C7 C6 O21 C15 -167.49(14)
